data_2011821
loop_
_publ_author_name
'Aken, Bas B. van'
'Meetsma, Auke'
'Palstra, Thomas T.M.'

_publ_section_title
;
 Hexagonal YMnO~3~
;
_journal_issue 3
_journal_name_full 'Acta Crystallographica Section C'
_journal_page_first 230
_journal_page_last 232
_journal_paper_doi 10.1107/S0108270100015663
_journal_volume 57
_journal_year 2001
_chemical_formula_moiety 'Mn O3 Y'
_chemical_formula_sum 'Mn O3 Y'
_chemical_formula_weight 191.85
_chemical_name_systematic
;
   Ytrrium Manganese oxide
;
_space_group_IT_number 185
_symmetry_cell_setting hexagonal
_symmetry_space_group_name_Hall 'P 6c -2'
_symmetry_space_group_name_H-M 'P 63 c m'
_cell_angle_alpha 90
_cell_angle_beta 90
_cell_angle_gamma 120
_cell_formula_units_Z 6
_cell_length_a 6.1277(5)
_cell_length_b 6.1277(5)
_cell_length_c 11.4110(10)
_cell_measurement_reflns_used 22
_cell_measurement_temperature 180
_cell_measurement_theta_max 39.81
_cell_measurement_theta_min 29.83
_cell_volume 371.06(5)
_computing_cell_refinement 'SET4 (de Boer & Duisenberg, 1984)'
_computing_data_collection 'CAD4-UNIX software (Enraf-Nonius, 1994)'
_computing_data_reduction 'HELENA (Spek, 1997)'
_computing_molecular_graphics 'PLATON (Spek, 1994)'
_computing_publication_material 'PLATON (Spek, 1990)'
_computing_structure_refinement 'SHELXL97 (Sheldrick, 1997)'
_computing_structure_solution 'SHELXS97 (Sheldrick, 1997)'
_diffrn_ambient_temperature 180(2)
_diffrn_measurement_device_type
;
      Enraf Nonius CAD-4F diffractometer
;
_diffrn_measurement_method \w/2\q
_diffrn_radiation_monochromator 'perpendicular mounted graphite'
_diffrn_radiation_source 'fine focus sealed Philips Mo tube '
_diffrn_radiation_type MoK\a
_diffrn_radiation_wavelength .71073
_diffrn_reflns_av_R_equivalents .0398
_diffrn_reflns_av_sigmaI/netI .0271
_diffrn_reflns_limit_h_max 11
_diffrn_reflns_limit_h_min 0
_diffrn_reflns_limit_k_max 0
_diffrn_reflns_limit_k_min -11
_diffrn_reflns_limit_l_max 20
_diffrn_reflns_limit_l_min -18
_diffrn_reflns_number 3336
_diffrn_reflns_reduction_process
;
  Intensity data were corrected for Lorentz and polarization effects, scale
  variation, for absorption and reduced to F~o~^2^
;
_diffrn_reflns_theta_max 39.93
_diffrn_reflns_theta_min 3.57
_diffrn_standards_decay_% 'no decay, variation 0.5'
_diffrn_standards_interval_time 180
_diffrn_standards_number 3
_exptl_absorpt_coefficient_mu 28.16
_exptl_absorpt_correction_T_max .50980
_exptl_absorpt_correction_T_min .06521
_exptl_absorpt_correction_type analytical
_exptl_absorpt_process_details '(Meulenaer & Tompa, 1965)'
_exptl_crystal_colour black
_exptl_crystal_density_diffrn 5.151
_exptl_crystal_density_method 'Not Measured'
_exptl_crystal_description platelet
_exptl_crystal_F_000 528
_exptl_crystal_size_max .150
_exptl_crystal_size_mid .024
_exptl_crystal_size_min .015
_refine_diff_density_max 2.307
_refine_diff_density_min -1.356
_refine_ls_extinction_coef .018(2)
_refine_ls_extinction_method 'SHELXL97 (Sheldrick, 1997)'
_refine_ls_goodness_of_fit_ref 1.094
_refine_ls_hydrogen_treatment none
_refine_ls_matrix_type full
_refine_ls_number_parameters 32
_refine_ls_number_reflns 853
_refine_ls_number_restraints 1
_refine_ls_restrained_S_all 1.093
_refine_ls_R_factor_all .0484
_refine_ls_R_factor_gt .0372
_refine_ls_shift/su_max .000
_refine_ls_shift/su_mean .000
_refine_ls_structure_factor_coef Fsqd
_refine_ls_weighting_details
;
  calc w = 1/[\s^2^(Fo^2^)+(0.0717P)^2^] where P=(Fo^2^+2Fc^2^)/3
;
_refine_ls_weighting_scheme calc
_refine_ls_wR_factor_ref .1085
_reflns_number_gt 658
_reflns_number_total 853
_reflns_threshold_expression I>2\s(I)
_cod_data_source_file sk1421.cif
_cod_data_source_block 180K
_cod_depositor_comments
;
The following automatic conversions were performed:
'_symmetry_cell_setting' value 'Hexagonal' changed to 'hexagonal'
according to '/home/saulius/struct/CIF-dictionaries/cif_core.dic'
dictionary named 'cif_core.dic' version 2.4.1 from 2010-06-29.

Automatic conversion script
Id: cif_fix_enum 1527 2010-12-29 10:47:43Z saulius 

The following automatic conversions were performed:

'_symmetry_cell_setting' value 'Hexagonal' changed to 'hexagonal'
according to /home/saulius/struct/CIF-dictionaries/cif_core.dic
dictionary named 'cif_core.dic' version 2.4.1 from
2010-06-29.

'_exptl_absorpt_correction_type' value 'Analytical'
changed to 'analytical' according to
/home/saulius/struct/CIF-dictionaries/cif_core.dic dictionary named
'cif_core.dic' version 2.4.1 from 2010-06-29.

Automatic conversion script
Id: cif_fix_values 1715 2011-07-08 13:25:40Z adriana 
;
_cod_database_code 2011821
_cod_database_fobs_code 2011821

loop_
_symmetry_equiv_pos_as_xyz
x,y,z
x-y,x,1/2+z
-y,x-y,z
-x,-y,1/2+z
-x+y,-x,z
y,-x+y,1/2+z
y,x,z
-x+y,y,1/2+z
-x,-x+y,z
-y,-x,1/2+z
x-y,-y,z
x,x-y,1/2+z

loop_
_atom_site_aniso_label
_atom_site_aniso_U_11
_atom_site_aniso_U_22
_atom_site_aniso_U_33
_atom_site_aniso_U_12
_atom_site_aniso_U_13
_atom_site_aniso_U_23
Y1 .0021(3) .0021(3) .0030(4) .0010(2) .0000 .0000
Y2 .0010(2) .0010(2) .0051(3) .00050(10) .0000 .0000
Mn1 .0036(3) .0053(3) .0039(3) .0026(6) .0003(2) .0000(2)
O1 .0046(18) .001(2) .0042(17) .0006(10) -.0023(13) .0000
O2 .0045(16) .007(3) .0046(16) .0034(13) .0011(13) .0000
O3 .005(2) .005(2) .007(4) .0026(12) .0000 .0000
O4 .0031(18) .0031(18) .009(2) .0016(9) .0000 .0000

loop_
_atom_site_label
_atom_site_fract_x
_atom_site_fract_y
_atom_site_fract_z
_atom_site_U_iso_or_equiv
_atom_site_thermal_displace_type
_atom_site_occupancy
_atom_site_type_symbol
Y1 .00000 .00000 .27175(12) .0024(2) Uani 1.000 Y
Y2 .33333 -.33333 .22989(4) .00240(10) Uani 1.000 Y
Mn1 .3344(4) .0000(8) -.00312(12) .0041(2) Uani 1.000 Mn
O1 .3090(12) .00000 .1596(7) .0036(11) Uani 1.000 O
O2 .3610(11) .00000 -.1660(6) .0051(13) Uani 1.000 O
O3 .00000 .00000 -.0236(15) .0056(16) Uani 1.000 O
O4 .33333 -.33333 .0168(11) .0050(11) Uani 1.000 O

loop_
_atom_type_symbol
_atom_type_description
_atom_type_scat_dispersion_real
_atom_type_scat_dispersion_imag
_atom_type_scat_source
Y Y -2.7962 3.5667 'International Tables Vol C Tables 4.2.6.8 and 6.1.1.4'
O O .0106 .0060 'International Tables Vol C Tables 4.2.6.8 and 6.1.1.4'
Mn Mn .3368 .7283 'International Tables Vol C Tables 4.2.6.8 and 6.1.1.4'

loop_
_geom_angle_atom_site_label_1
_geom_angle_atom_site_label_2
_geom_angle_atom_site_label_3
_geom_angle_site_symmetry_1
_geom_angle_site_symmetry_3
_geom_angle
_geom_angle_publ_flag
O1 Y1 O2 . 2_555 77.1(2) no
O1 Y1 O3 . 2_555 124.1(2) no
O1 Y1 O1 . 3_555 91.7(2) no
O1 Y1 O2 . 4_555 163.7(3) no
O1 Y1 O1 . 5_555 91.7(2) no
O1 Y1 O2 . 6_555 77.10(17) no
O2 Y1 O3 2_555 2_555 72.20(17) no
O1 Y1 O2 3_555 2_555 77.1(2) no
O2 Y1 O2 2_555 4_555 111.1(2) no
O1 Y1 O2 5_555 2_555 163.7(3) no
O2 Y1 O2 2_555 6_555 111.1(2) no
O1 Y1 O3 3_555 2_555 124.05(19) no
O2 Y1 O3 4_555 2_555 72.20(17) no
O1 Y1 O3 5_555 2_555 124.05(19) no
O2 Y1 O3 6_555 2_555 72.20(17) no
O1 Y1 O2 3_555 4_555 77.10(17) no
O1 Y1 O1 3_555 5_555 91.7(2) no
O1 Y1 O2 3_555 6_555 163.7(3) no
O1 Y1 O2 5_555 4_555 77.1(2) no
O2 Y1 O2 4_555 6_555 111.09(14) no
O1 Y1 O2 5_555 6_555 77.1(2) no
O1 Y2 O4 . . 69.29(19) no
O1 Y2 O2 . 2_545 169.5(3) no
O1 Y2 O1 . 3_545 108.2(2) no
O1 Y2 O2 . 4_655 76.9(2) no
O1 Y2 O1 . 5_655 108.2(3) no
O1 Y2 O2 . 6_555 78.0(2) no
Y2 Y2 O1 7_545 . 86.74(16) no
Y2 Y2 O1 7_645 . 146.83(18) no
Y2 Y2 O1 7_655 . 38.73(15) no
O2 Y2 O4 2_545 . 121.18(17) no
O1 Y2 O4 3_545 . 69.3(2) no
O2 Y2 O4 4_655 . 121.18(15) no
O1 Y2 O4 5_655 . 69.3(2) no
O2 Y2 O4 6_555 . 121.18(15) no
Y2 Y2 O4 7_545 . 90.000(10) no
Y2 Y2 O4 7_645 . 90.000(10) no
Y2 Y2 O4 7_655 . 90.000(10) no
O1 Y2 O2 3_545 2_545 78.0(2) no
O2 Y2 O2 2_545 4_655 95.6(2) no
O1 Y2 O2 5_655 2_545 76.9(3) no
O2 Y2 O2 2_545 6_555 95.6(2) no
Y2 Y2 O2 7_545 2_545 93.67(18) no
Y2 Y2 O2 7_645 2_545 39.57(18) no
Y2 Y2 O2 7_655 2_545 134.98(16) no
O1 Y2 O2 3_545 4_655 169.5(2) no
O1 Y2 O1 3_545 5_655 108.2(2) no
O1 Y2 O2 3_545 6_555 76.9(2) no
Y2 Y2 O1 7_545 3_545 38.73(13) no
Y2 Y2 O1 7_645 3_545 86.74(11) no
Y2 Y2 O1 7_655 3_545 146.83(15) no
O1 Y2 O2 5_655 4_655 78.0(2) no
O2 Y2 O2 4_655 6_555 95.6(2) no
Y2 Y2 O2 7_545 4_655 134.98(17) no
Y2 Y2 O2 7_645 4_655 93.67(15) no
Y2 Y2 O2 7_655 4_655 39.57(13) no
O1 Y2 O2 5_655 6_555 169.5(3) no
Y2 Y2 O1 7_545 5_655 146.83(18) no
Y2 Y2 O1 7_645 5_655 38.73(17) no
Y2 Y2 O1 7_655 5_655 86.74(16) no
Y2 Y2 O2 7_545 6_555 39.57(15) no
Y2 Y2 O2 7_645 6_555 134.98(15) no
Y2 Y2 O2 7_655 6_555 93.67(15) no
Y2 Y2 Y2 7_545 7_645 120.000(10) no
Y2 Y2 Y2 7_545 7_655 120.000(10) no
Y2 Y2 Y2 7_645 7_655 120.000(10) no
O1 Mn1 O2 . . 179.8(4) no
O1 Mn1 O3 . . 91.7(5) no
O1 Mn1 O4 . . 86.0(4) no
O1 Mn1 O4 . 7_655 86.0(4) no
O2 Mn1 O3 . . 88.5(5) no
O2 Mn1 O4 . . 93.9(4) no
O2 Mn1 O4 . 7_655 93.9(4) no
O3 Mn1 O4 . . 120.26(16) no
O3 Mn1 O4 . 7_655 120.26(16) no
O4 Mn1 O4 . 7_655 119.10(17) no
Y1 O1 Y2 . . 103.3(2) no
Y1 O1 Mn1 . . 128.8(4) no
Y1 O1 Y2 . 7_655 103.3(2) no
Y2 O1 Mn1 . . 108.0(3) no
Y2 O1 Y2 . 7_655 102.5(3) no
Y2 O1 Mn1 7_655 . 108.0(3) no
Y1 O2 Mn1 2_554 . 102.8(3) no
Y2 O2 Mn1 2_554 . 123.2(2) no
Y2 O2 Mn1 8_654 . 123.2(2) no
Y1 O2 Y2 2_554 2_554 101.3(2) no
Y1 O2 Y2 2_554 8_654 101.3(2) no
Y2 O2 Y2 2_554 8_654 100.9(3) no
Y1 O3 Mn1 2_554 . 96.5(5) no
Mn1 O3 Mn1 . 3_555 118.7(2) no
Mn1 O3 Mn1 . 5_555 118.7(2) no
Y1 O3 Mn1 2_554 3_555 96.5(5) no
Y1 O3 Mn1 2_554 5_555 96.5(5) no
Mn1 O3 Mn1 3_555 5_555 118.7(2) no
Y2 O4 Mn1 . . 96.4(3) no
Y2 O4 Mn1 . 3_545 96.4(3) no
Y2 O4 Mn1 . 5_655 96.4(3) no
Mn1 O4 Mn1 . 3_545 118.79(19) no
Mn1 O4 Mn1 . 5_655 118.79(17) no
Mn1 O4 Mn1 3_545 5_655 118.79(18) no

loop_
_geom_bond_atom_site_label_1
_geom_bond_atom_site_label_2
_geom_bond_site_symmetry_1
_geom_bond_site_symmetry_2
_geom_bond_distance
_geom_bond_publ_flag
Y1 O1 . . 2.285(8) no
Y1 O2 . 2_555 2.323(6) no
Y1 O3 . 2_555 2.335(17) no
Y1 O1 . 3_555 2.285(7) no
Y1 O2 . 4_555 2.323(7) no
Y1 O1 . 5_555 2.285(7) no
Y1 O2 . 6_555 2.323(6) no
Y2 O1 . . 2.268(5) no
Y2 O4 . . 2.432(13) no
Y2 O2 . 2_545 2.295(7) no
Y2 O1 . 3_545 2.268(6) no
Y2 O2 . 4_655 2.295(4) no
Y2 O1 . 5_655 2.268(8) no
Y2 O2 . 6_555 2.295(5) no
Y2 Y2 . 7_545 3.5378(3) no
Y2 Y2 . 7_645 3.5378(3) no
Y2 Y2 . 7_655 3.5378(3) no
Mn1 O1 . . 1.863(8) no
Mn1 O2 . . 1.866(7) no
Mn1 O3 . . 2.062(4) no
Mn1 O4 . . 2.052(3) no
Mn1 O4 . 7_655 2.052(3) no

loop_
_geom_torsion_atom_site_label_1
_geom_torsion_atom_site_label_2
_geom_torsion_atom_site_label_3
_geom_torsion_atom_site_label_4
_geom_torsion
_geom_torsion_publ_flag
O4 Y2 O1 Y1 134.8(2) no
O4 Y2 O1 Mn1 -4.2(2) no
O1 Y2 O4 Mn1 3.65(19) no
O3 Mn1 O1 Y1 .00(17) no
O3 Mn1 O1 Y2 124.9(2) no
O4 Mn1 O1 Y1 -120.22(8) no
O4 Mn1 O1 Y2 4.7(2) no
O1 Mn1 O4 Y2 -4.2(2) no
O2 Mn1 O4 Y2 175.6(2) no
O3 Mn1 O4 Y2 -93.8(6) no
